data_2215279
loop_
_publ_author_name
'Tr\'avn\'i\<cek, Zden\<ek'
'George, Kara M.'
'Matikov\'a-Ma\<larov\'a, Miroslava'
'Baran, Peter'

_publ_section_title
;
 6-(4-Hydroxybenzylamino)purin-3-ium chloride: a protonated form of
 <i>para</i>-topoline
;
_journal_coeditor_code TK2186
_journal_issue 9
_journal_name_full 'Acta Crystallographica Section E'
_journal_page_first o3859
_journal_page_last o3859
_journal_paper_doi 10.1107/S1600536807039979
_journal_volume 63
_journal_year 2007
_chemical_formula_iupac 'C12 H12 N5 O +, Cl -'
_chemical_formula_moiety 'C12 H12 N5 O +, Cl -'
_chemical_formula_sum 'C12 H12 Cl N5 O'
_chemical_formula_weight 277.72
_chemical_name_systematic
;
6-(4-Hydroxybenzylamino)purin-3-ium chloride
;
_space_group_IT_number 14
_symmetry_cell_setting monoclinic
_symmetry_space_group_name_Hall '-P 2ybc'
_symmetry_space_group_name_H-M 'P 1 21/c 1'
_atom_sites_solution_hydrogens geom
_atom_sites_solution_primary direct
_atom_sites_solution_secondary difmap
_audit_creation_method SHELXL-97
_cell_angle_alpha 90
_cell_angle_beta 99.457(3)
_cell_angle_gamma 90
_cell_formula_units_Z 4
_cell_length_a 4.25030(10)
_cell_length_b 25.5022(7)
_cell_length_c 11.3995(3)
_cell_measurement_reflns_used 10605
_cell_measurement_temperature 110(2)
_cell_measurement_theta_max 31.9
_cell_measurement_theta_min 3.0
_cell_volume 1218.82(6)
_computing_cell_refinement
;
CrysAlis RED (Oxford Diffraction, 2002)
;
_computing_data_collection
;
CrysAlis CCD (Oxford Diffraction, 2002)
;
_computing_data_reduction
;
CrysAlis RED (Oxford Diffraction, 2002)
;
_computing_molecular_graphics 'DIAMOND (Brandenburg, 2006)'
_computing_publication_material 'SHELXL97 (Sheldrick, 1997) and DIAMOND (Brandenburg, 2006)'
_computing_structure_refinement 'SHELXL97 (Sheldrick, 1997)'
_computing_structure_solution 'SHELXS97 (Sheldrick, 1990)'
_diffrn_ambient_temperature 110(2)
_diffrn_detector_area_resol_mean 8.361
_diffrn_measured_fraction_theta_full 0.999
_diffrn_measured_fraction_theta_max 0.999
_diffrn_measurement_device_type 'Oxford Diffraction Xcalibur2 CCD'
_diffrn_measurement_method 'rotation method, \w'
_diffrn_radiation_monochromator graphite
_diffrn_radiation_source 'Enhance (Mo) X-ray Source'
_diffrn_radiation_type MoK\a
_diffrn_radiation_wavelength 0.71073
_diffrn_reflns_av_R_equivalents 0.009
_diffrn_reflns_av_sigmaI/netI 0.006
_diffrn_reflns_limit_h_max 5
_diffrn_reflns_limit_h_min -4
_diffrn_reflns_limit_k_max 30
_diffrn_reflns_limit_k_min -30
_diffrn_reflns_limit_l_max 13
_diffrn_reflns_limit_l_min -13
_diffrn_reflns_number 10101
_diffrn_reflns_theta_full 25.0
_diffrn_reflns_theta_max 25.0
_diffrn_reflns_theta_min 3.0
_exptl_absorpt_coefficient_mu 0.313
_exptl_absorpt_correction_T_max 1.000
_exptl_absorpt_correction_T_min 0.931
_exptl_absorpt_correction_type multi-scan
_exptl_absorpt_process_details '(CrysAlis RED; Oxford Diffraction, 2002)'
_exptl_crystal_colour colourless
_exptl_crystal_density_diffrn 1.513
_exptl_crystal_density_method 'not measured'
_exptl_crystal_description prism
_exptl_crystal_F_000 576
_exptl_crystal_size_max 0.40
_exptl_crystal_size_mid 0.35
_exptl_crystal_size_min 0.25
_refine_diff_density_max 0.29
_refine_diff_density_min -0.17
_refine_ls_extinction_method none
_refine_ls_goodness_of_fit_ref 1.16
_refine_ls_hydrogen_treatment mixed
_refine_ls_matrix_type full
_refine_ls_number_parameters 176
_refine_ls_number_reflns 2132
_refine_ls_number_restraints 0
_refine_ls_restrained_S_all 1.16
_refine_ls_R_factor_all 0.032
_refine_ls_R_factor_gt 0.030
_refine_ls_shift/su_max 0.000
_refine_ls_shift/su_mean 0.000
_refine_ls_structure_factor_coef Fsqd
_refine_ls_weighting_details 'calc w=1/[\s^2^(Fo^2^)+(0.0385P)^2^+0.7626P] where P=(Fo^2^+2Fc^2^)/3'
_refine_ls_weighting_scheme calc
_refine_ls_wR_factor_gt 0.081
_refine_ls_wR_factor_ref 0.082
_reflns_number_gt 2034
_reflns_number_total 2132
_reflns_threshold_expression I>2\s(I)
_cod_data_source_file tk2186.cif
_cod_data_source_block I
_cod_original_cell_volume 1218.82(5)
_cod_original_sg_symbol_H-M 'P 21/c'
_cod_database_code 2215279
_cod_database_fobs_code 2215279

loop_
_symmetry_equiv_pos_as_xyz
'x, y, z'
'-x, y+1/2, -z+1/2'
'-x, -y, -z'
'x, -y-1/2, z-1/2'

loop_
_atom_site_type_symbol
_atom_site_label
_atom_site_fract_x
_atom_site_fract_y
_atom_site_fract_z
_atom_site_U_iso_or_equiv
_atom_site_adp_type
_atom_site_calc_flag
_atom_site_refinement_flags
_atom_site_occupancy
O O1 0.4740(3) 0.12382(4) 0.66975(11) 0.0232(3) Uani d . 1
Cl4 Cl1 0.36116(9) 0.412050(15) 0.42073(3) 0.02078(14) Uani d . 1
N N1 0.9597(3) 0.37404(5) 0.85376(12) 0.0175(3) Uani d . 1
N N3 0.7284(3) 0.43903(5) 0.96037(12) 0.0176(3) Uani d . 1
H H3A 0.7130 0.4535 1.0293 0.021 Uiso calc R 1
N N6 0.8406(3) 0.36780(5) 0.64812(11) 0.0160(3) Uani d . 1
H H6A 0.7363 0.3799 0.5805 0.019 Uiso calc R 1
N N7 0.3877(3) 0.46270(5) 0.66656(11) 0.0166(3) Uani d . 1
H H7A 0.3524 0.4572 0.5893 0.020 Uiso calc R 1
N N9 0.3541(3) 0.49887(5) 0.84217(12) 0.0174(3) Uani d . 1
C C2 0.9189(4) 0.39766(6) 0.95251(14) 0.0188(3) Uani d . 1
H H2A 1.0344 0.3843 1.0247 0.023 Uiso calc R 1
C C4 0.5601(4) 0.45766(6) 0.85696(14) 0.0161(3) Uani d . 1
C C5 0.5878(4) 0.43435(6) 0.75049(13) 0.0154(3) Uani d . 1
C C6 0.7962(4) 0.39114(6) 0.74745(14) 0.0153(3) Uani d . 1
C C8 0.2564(4) 0.50041(6) 0.72518(14) 0.0183(3) Uani d . 1
H H8A 0.1091 0.5256 0.6871 0.022 Uiso calc R 1
C C9 1.0543(4) 0.32272(6) 0.64404(14) 0.0172(3) Uani d . 1
H H9A 1.2364 0.3258 0.7101 0.021 Uiso calc R 1
H H9B 1.1404 0.3238 0.5685 0.021 Uiso calc R 1
C C10 0.8926(4) 0.27056(6) 0.65340(14) 0.0162(3) Uani d . 1
C C11 0.9549(4) 0.24111(6) 0.75725(14) 0.0193(3) Uani d . 1
H H11A 1.0938 0.2547 0.8241 0.023 Uiso calc R 1
C C12 0.8174(4) 0.19219(6) 0.76476(14) 0.0197(3) Uani d . 1
H H12A 0.8646 0.1723 0.8359 0.024 Uiso calc R 1
C C13 0.6111(4) 0.17244(6) 0.66816(14) 0.0177(3) Uani d . 1
C C14 0.5451(4) 0.20129(6) 0.56378(14) 0.0189(3) Uani d . 1
H H14A 0.4039 0.1878 0.4973 0.023 Uiso calc R 1
C C15 0.6868(4) 0.24985(6) 0.55734(14) 0.0176(3) Uani d . 1
H H15A 0.6422 0.2694 0.4856 0.021 Uiso calc R 1
H H1W 0.467(6) 0.1153(10) 0.739(2) 0.044(7) Uiso d . 1

loop_
_atom_site_aniso_label
_atom_site_aniso_U_11
_atom_site_aniso_U_22
_atom_site_aniso_U_33
_atom_site_aniso_U_12
_atom_site_aniso_U_13
_atom_site_aniso_U_23
O1 0.0367(7) 0.0164(6) 0.0162(6) -0.0072(5) 0.0040(5) 0.0014(5)
Cl1 0.0259(2) 0.0208(2) 0.0155(2) 0.00258(15) 0.00303(16) -0.00167(14)
N1 0.0188(7) 0.0159(7) 0.0181(7) 0.0002(5) 0.0040(5) 0.0001(5)
N3 0.0213(7) 0.0174(7) 0.0146(6) 0.0007(5) 0.0041(5) -0.0017(5)
N6 0.0183(7) 0.0141(6) 0.0158(6) 0.0002(5) 0.0031(5) -0.0008(5)
N7 0.0210(7) 0.0145(6) 0.0140(6) -0.0001(5) 0.0021(5) 0.0000(5)
N9 0.0207(7) 0.0137(6) 0.0182(7) 0.0011(5) 0.0041(5) -0.0010(5)
C2 0.0199(8) 0.0186(8) 0.0179(8) 0.0001(6) 0.0032(6) 0.0013(6)
C4 0.0172(8) 0.0143(8) 0.0174(8) -0.0031(6) 0.0050(6) -0.0009(6)
C5 0.0166(8) 0.0137(8) 0.0162(8) -0.0033(6) 0.0032(6) -0.0001(6)
C6 0.0150(8) 0.0130(7) 0.0184(8) -0.0046(6) 0.0042(6) 0.0001(6)
C8 0.0208(8) 0.0135(8) 0.0206(8) 0.0014(6) 0.0035(6) 0.0006(6)
C9 0.0175(8) 0.0155(8) 0.0198(8) 0.0012(6) 0.0064(6) -0.0023(6)
C10 0.0158(8) 0.0153(8) 0.0187(8) 0.0027(6) 0.0068(6) -0.0022(6)
C11 0.0216(8) 0.0191(8) 0.0162(8) 0.0011(6) 0.0001(6) -0.0033(6)
C12 0.0269(9) 0.0174(8) 0.0146(8) 0.0032(6) 0.0028(6) 0.0027(6)
C13 0.0217(8) 0.0147(8) 0.0178(8) 0.0010(6) 0.0067(6) -0.0009(6)
C14 0.0221(8) 0.0194(8) 0.0146(7) -0.0008(6) 0.0012(6) -0.0022(6)
C15 0.0210(8) 0.0173(8) 0.0149(7) 0.0021(6) 0.0039(6) 0.0022(6)

loop_
_atom_type_symbol
_atom_type_description
_atom_type_scat_dispersion_real
_atom_type_scat_dispersion_imag
_atom_type_scat_source
C C 0.0033 0.0016 'International Tables Vol C Tables 4.2.6.8 and 6.1.1.4'
H H 0.0000 0.0000 'International Tables Vol C Tables 4.2.6.8 and 6.1.1.4'
N N 0.0061 0.0033 'International Tables Vol C Tables 4.2.6.8 and 6.1.1.4'
O O 0.0106 0.0060 'International Tables Vol C Tables 4.2.6.8 and 6.1.1.4'
Cl Cl4 0.1484 0.1585 'International Tables Vol C Tables 4.2.6.8 and 6.1.1.4'

loop_
_geom_angle_atom_site_label_1
_geom_angle_atom_site_label_2
_geom_angle_atom_site_label_3
_geom_angle
C13 O1 H1W 109.3(17)
C2 N1 C6 119.64(14)
C2 N3 C4 117.00(13)
C2 N3 H3A 121.5
C4 N3 H3A 121.5
C6 N6 C9 123.76(13)
C6 N6 H6A 118.1
C9 N6 H6A 118.1
C8 N7 C5 106.86(13)
C8 N7 H7A 126.6
C5 N7 H7A 126.6
C8 N9 C4 103.62(13)
N1 C2 N3 125.74(15)
N1 C2 H2A 117.1
N3 C2 H2A 117.1
N9 C4 N3 127.83(14)
N9 C4 C5 111.82(14)
N3 C4 C5 120.35(14)
C4 C5 N7 104.70(13)
C4 C5 C6 120.17(14)
N7 C5 C6 135.12(14)
N6 C6 N1 119.58(14)
N6 C6 C5 123.32(14)
N1 C6 C5 117.09(14)
N9 C8 N7 113.00(14)
N9 C8 H8A 123.5
N7 C8 H8A 123.5
N6 C9 C10 113.33(12)
N6 C9 H9A 108.9
C10 C9 H9A 108.9
N6 C9 H9B 108.9
C10 C9 H9B 108.9
H9A C9 H9B 107.7
C15 C10 C11 118.24(15)
C15 C10 C9 120.98(14)
C11 C10 C9 120.74(14)
C12 C11 C10 121.04(15)
C12 C11 H11A 119.5
C10 C11 H11A 119.5
C13 C12 C11 119.76(14)
C13 C12 H12A 120.1
C11 C12 H12A 120.1
O1 C13 C12 122.22(14)
O1 C13 C14 117.67(14)
C12 C13 C14 120.08(15)
C15 C14 C13 119.43(15)
C15 C14 H14A 120.3
C13 C14 H14A 120.3
C14 C15 C10 121.44(14)
C14 C15 H15A 119.3
C10 C15 H15A 119.3

loop_
_geom_bond_atom_site_label_1
_geom_bond_atom_site_label_2
_geom_bond_distance
_geom_bond_publ_flag
O1 C13 1.371(2) n
O1 H1W 0.83(3) n
N1 C2 1.313(2) n
N1 C6 1.366(2) n
N3 C2 1.342(2) n
N3 C4 1.360(2) n
N3 H3A 0.8800 n
N6 C6 1.320(2) n
N6 C9 1.4708(19) n
N6 H6A 0.8800 n
N7 C8 1.343(2) n
N7 C5 1.377(2) n
N7 H7A 0.8800 n
N9 C8 1.331(2) n
N9 C4 1.360(2) n
C2 H2A 0.9500 n
C4 C5 1.374(2) n
C5 C6 1.418(2) n
C8 H8A 0.9500 n
C9 C10 1.509(2) n
C9 H9A 0.9900 n
C9 H9B 0.9900 n
C10 C15 1.389(2) n
C10 C11 1.390(2) n
C11 C12 1.386(2) n
C11 H11A 0.9500 n
C12 C13 1.385(2) n
C12 H12A 0.9500 n
C13 C14 1.388(2) n
C14 C15 1.384(2) n
C14 H14A 0.9500 n
C15 H15A 0.9500 n

loop_
_geom_hbond_atom_site_label_D
_geom_hbond_atom_site_label_H
_geom_hbond_atom_site_label_A
_geom_hbond_site_symmetry_A
_geom_hbond_distance_DH
_geom_hbond_distance_HA
_geom_hbond_distance_DA
_geom_hbond_angle_DHA
_geom_hbond_publ_flag
N6 H6A Cl1 . 0.88 2.36 3.2262(14) 168 y
N7 H7A Cl1 . 0.88 2.25 3.0709(13) 156 y
N3 H3A N9 3_667 0.88 1.96 2.8209(18) 165.5 y
O1 H1W Cl1 4_566 0.83(3) 2.30(3) 3.1151(13) 170(2) y

loop_
_cod_related_entry_id
_cod_related_entry_database
_cod_related_entry_code
1 ChemSpider 21123508
